data_4503487
loop_
_publ_author_name
'Hao, Zheng-Ming'
'Zhang, Xian-Ming'

_publ_section_title
;
 Phosphorescent Acentric Cuprous Halide Coordination Polymers for Nolinear
 Optical Materials
;
_journal_issue 7
_journal_name_full 'Crystal Growth &amp; Design'
_journal_page_first 2359
_journal_paper_doi 10.1021/cg701208g
_journal_volume 8
_journal_year 2008
_chemical_formula_sum 'C5 H4 Br Cu2 N S'
_chemical_formula_weight 317.14
_chemical_name_systematic
; 
 ? 
;
_space_group_IT_number 7
_symmetry_cell_setting monoclinic
_symmetry_space_group_name_Hall 'P -2yc'
_symmetry_space_group_name_H-M 'P 1 c 1'
_atom_sites_solution_hydrogens geom
_atom_sites_solution_primary direct
_atom_sites_solution_secondary difmap
_audit_creation_method SHELXL-97
_cell_angle_alpha 90.00
_cell_angle_beta 93.912(4)
_cell_angle_gamma 90.00
_cell_formula_units_Z 2
_cell_length_a 3.9759(8)
_cell_length_b 7.8580(15)
_cell_length_c 11.773(2)
_cell_measurement_temperature 298(2)
_cell_volume 366.96(12)
_computing_cell_refinement 'SMART (Bruker, 2001)'
_computing_data_collection 'SMART (Bruker, 2001)'
_computing_data_reduction 'SAINT (Bruker, 2001)'
_computing_molecular_graphics 'ORTEP-II (Johnson, 1976)'
_computing_publication_material 'SHELXL-97 (Sheldrick, 1997)'
_computing_structure_refinement 'SHELXL-97 (Sheldrick, 1997)'
_computing_structure_solution 'SHELXS-97 (Sheldrick, 1997)'
_diffrn_ambient_temperature 298(2)
_diffrn_measured_fraction_theta_full 0.903
_diffrn_measured_fraction_theta_max 0.903
_diffrn_measurement_device_type 'Bruker APEX area-detector diffractometer'
_diffrn_measurement_method '\f and \w scan'
_diffrn_radiation_monochromator graphite
_diffrn_radiation_source 'fine-focus sealed tube'
_diffrn_radiation_type MoK\a
_diffrn_radiation_wavelength 0.71073
_diffrn_reflns_av_R_equivalents 0.0161
_diffrn_reflns_av_sigmaI/netI 0.0493
_diffrn_reflns_limit_h_max 5
_diffrn_reflns_limit_h_min -2
_diffrn_reflns_limit_k_max 10
_diffrn_reflns_limit_k_min -8
_diffrn_reflns_limit_l_max 15
_diffrn_reflns_limit_l_min -13
_diffrn_reflns_number 1562
_diffrn_reflns_theta_full 28.49
_diffrn_reflns_theta_max 28.49
_diffrn_reflns_theta_min 2.59
_exptl_absorpt_coefficient_mu 11.430
_exptl_absorpt_correction_T_max 0.7255
_exptl_absorpt_correction_T_min 0.1308
_exptl_absorpt_correction_type empirical
_exptl_absorpt_process_details 'SADABS, Sheldrick 1997'
_exptl_crystal_colour yellow
_exptl_crystal_density_diffrn 2.870
_exptl_crystal_density_method 'not measured'
_exptl_crystal_description block
_exptl_crystal_F_000 300
_exptl_crystal_size_max 0.30
_exptl_crystal_size_mid 0.05
_exptl_crystal_size_min 0.03
_refine_diff_density_max 0.631
_refine_diff_density_min -0.634
_refine_diff_density_rms 0.156
_refine_ls_abs_structure_details 'Flack H D (1983), Acta Cryst. A39, 876-881'
_refine_ls_abs_structure_Flack 0.00
_refine_ls_extinction_method none
_refine_ls_goodness_of_fit_ref 1.124
_refine_ls_hydrogen_treatment mixed
_refine_ls_matrix_type full
_refine_ls_number_parameters 91
_refine_ls_number_reflns 1153
_refine_ls_number_restraints 2
_refine_ls_restrained_S_all 1.123
_refine_ls_R_factor_all 0.0315
_refine_ls_R_factor_gt 0.0297
_refine_ls_shift/su_max 0.001
_refine_ls_shift/su_mean 0.000
_refine_ls_structure_factor_coef Fsqd
_refine_ls_weighting_details 'calc w=1/[\s^2^(Fo^2^)+(0.0000P)^2^+1.3415P] where P=(Fo^2^+2Fc^2^)/3'
_refine_ls_weighting_scheme calc
_refine_ls_wR_factor_gt 0.0681
_refine_ls_wR_factor_ref 0.0781
_reflns_number_gt 1118
_reflns_number_total 1153
_reflns_threshold_expression >2sigma(I)
_cod_data_source_file cg701208g-file002.cif
_cod_data_source_block 2
_cod_original_cell_volume 366.97(12)
_cod_original_sg_symbol_H-M Pc
_cod_database_code 4503487

loop_
_symmetry_equiv_pos_as_xyz
'x, y, z'
'x, -y, z+1/2'

loop_
_atom_site_label
_atom_site_type_symbol
_atom_site_fract_x
_atom_site_fract_y
_atom_site_fract_z
_atom_site_U_iso_or_equiv
_atom_site_adp_type
_atom_site_occupancy
_atom_site_symmetry_multiplicity
_atom_site_calc_flag
_atom_site_refinement_flags
Cu1 Cu 0.4140(2) 0.63168(14) 0.16357(10) 0.0277(3) Uani 1 1 d .
Cu2 Cu -0.1087(3) 0.51280(13) 0.37639(11) 0.0375(3) Uani 1 1 d .
S1 S -0.0659(4) 0.7040(2) 0.23423(18) 0.0215(4) Uani 1 1 d .
Br1 Br 0.43047(15) 0.43302(10) 0.01026(8) 0.02720(19) Uani 1 1 d .
N1 N -0.096(2) 1.2633(9) 0.3419(7) 0.0303(16) Uani 1 1 d .
C1 C 0.028(3) 1.2112(11) 0.2435(9) 0.036(2) Uani 1 1 d .
H1A H 0.1049 1.2940 0.1951 0.043 Uiso 1 1 calc R
C2 C 0.047(2) 1.0446(10) 0.2103(8) 0.0288(18) Uani 1 1 d .
H2A H 0.1350 1.0169 0.1414 0.035 Uiso 1 1 calc R
C3 C -0.064(2) 0.9183(9) 0.2798(7) 0.0195(15) Uani 1 1 d .
C4 C -0.195(2) 0.9697(10) 0.3812(7) 0.0283(19) Uani 1 1 d .
H4A H -0.2777 0.8896 0.4304 0.034 Uiso 1 1 calc R
C5 C -0.201(3) 1.1406(11) 0.4077(8) 0.035(2) Uani 1 1 d .
H5A H -0.2853 1.1716 0.4765 0.042 Uiso 1 1 calc R

loop_
_atom_site_aniso_label
_atom_site_aniso_U_11
_atom_site_aniso_U_22
_atom_site_aniso_U_33
_atom_site_aniso_U_23
_atom_site_aniso_U_13
_atom_site_aniso_U_12
Cu1 0.0252(5) 0.0233(5) 0.0353(6) -0.0058(4) 0.0077(4) 0.0004(4)
Cu2 0.0527(8) 0.0172(5) 0.0438(7) -0.0009(5) 0.0110(6) -0.0010(5)
S1 0.0219(9) 0.0169(9) 0.0261(10) -0.0055(8) 0.0052(7) -0.0017(7)
Br1 0.0272(4) 0.0287(4) 0.0264(4) -0.0073(3) 0.0073(3) -0.0008(3)
N1 0.037(4) 0.021(4) 0.033(4) -0.005(3) 0.006(3) -0.001(3)
C1 0.053(6) 0.021(4) 0.037(5) 0.004(4) 0.017(4) -0.012(4)
C2 0.037(5) 0.024(4) 0.027(5) -0.005(3) 0.013(4) 0.010(4)
C3 0.022(3) 0.009(3) 0.028(4) 0.001(3) 0.003(3) 0.005(3)
C4 0.049(5) 0.014(4) 0.024(4) 0.008(3) 0.019(4) -0.010(4)
C5 0.059(6) 0.017(4) 0.033(5) -0.008(3) 0.024(4) 0.007(4)

loop_
_atom_type_symbol
_atom_type_description
_atom_type_scat_dispersion_real
_atom_type_scat_dispersion_imag
_atom_type_scat_source
C C 0.0033 0.0016 'International Tables Vol C Tables 4.2.6.8 and 6.1.1.4'
H H 0.0000 0.0000 'International Tables Vol C Tables 4.2.6.8 and 6.1.1.4'
N N 0.0061 0.0033 'International Tables Vol C Tables 4.2.6.8 and 6.1.1.4'
S S 0.1246 0.1234 'International Tables Vol C Tables 4.2.6.8 and 6.1.1.4'
Cu Cu 0.3201 1.2651 'International Tables Vol C Tables 4.2.6.8 and 6.1.1.4'
Br Br -0.2901 2.4595 'International Tables Vol C Tables 4.2.6.8 and 6.1.1.4'

loop_
_geom_angle_atom_site_label_1
_geom_angle_atom_site_label_2
_geom_angle_atom_site_label_3
_geom_angle
_geom_angle_site_symmetry_1
_geom_angle_site_symmetry_3
S1 Cu1 S1 126.31(10) . 1_655
S1 Cu1 Br1 121.44(7) . .
S1 Cu1 Br1 111.87(6) 1_655 .
N1 Cu2 S1 119.7(3) 1_545 .
N1 Cu2 Br1 108.7(2) 1_545 2_465
S1 Cu2 Br1 116.26(7) . 2_465
N1 Cu2 Br1 104.6(2) 1_545 2_565
S1 Cu2 Br1 103.78(6) . 2_565
Br1 Cu2 Br1 101.31(5) 2_465 2_565
C3 S1 Cu1 111.9(3) . .
C3 S1 Cu1 109.8(3) . 1_455
Cu1 S1 Cu1 126.31(10) . 1_455
C3 S1 Cu2 114.0(3) . .
Cu1 S1 Cu2 102.61(9) . .
Cu1 S1 Cu2 89.54(8) 1_455 .
Cu1 Br1 Cu2 114.73(5) . 2_664
Cu1 Br1 Cu2 106.62(5) . 2_564
Cu2 Br1 Cu2 101.31(5) 2_664 2_564
C5 N1 C1 115.4(7) . .
C5 N1 Cu2 125.6(6) . 1_565
C1 N1 Cu2 119.0(6) . 1_565
N1 C1 C2 124.4(8) . .
C1 C2 C3 119.5(8) . .
C2 C3 C4 117.0(7) . .
C2 C3 S1 120.1(7) . .
C4 C3 S1 122.8(6) . .
C5 C4 C3 119.3(7) . .
N1 C5 C4 124.5(8) . .

loop_
_geom_bond_atom_site_label_1
_geom_bond_atom_site_label_2
_geom_bond_distance
_geom_bond_site_symmetry_2
Cu1 S1 2.207(2) .
Cu1 S1 2.249(2) 1_655
Cu1 Br1 2.3907(13) .
Cu2 N1 2.003(7) 1_545
Cu2 S1 2.264(2) .
Cu2 Br1 2.5329(14) 2_465
Cu2 Br1 2.6077(15) 2_565
S1 C3 1.767(7) .
S1 Cu1 2.249(2) 1_455
Br1 Cu2 2.5329(14) 2_664
Br1 Cu2 2.6077(15) 2_564
N1 C5 1.323(12) .
N1 C1 1.353(12) .
N1 Cu2 2.003(7) 1_565
C1 C2 1.370(12) .
C2 C3 1.378(12) .
C3 C4 1.395(11) .
C4 C5 1.379(11) .
